data_1504308
loop_
_publ_author_name
'Shen, Ruwei'
'Huang, Xian'

_publ_section_title
;
 Unexpected multiple electrophilic addition reaction of
 (Z)-alk-2-en-4-ynoates with N,N-dibromo-p-toluenesulfonamide (TsNBr(2)):
 a highly diastereoselective synthesis of densely functionalized
 aziridines.
;
_journal_issue 24
_journal_name_full 'Organic letters'
_journal_page_first 5698
_journal_page_last 5701
_journal_paper_doi 10.1021/ol902446h
_journal_volume 11
_journal_year 2009
_chemical_formula_sum 'C20 H19 Br2 N O5 S'
_chemical_formula_weight 545.24
_chemical_name_systematic
; 
 ? 
;
_space_group_IT_number 2
_symmetry_cell_setting triclinic
_symmetry_space_group_name_Hall '-P 1'
_symmetry_space_group_name_H-M 'P -1'
_atom_sites_solution_hydrogens geom
_atom_sites_solution_primary direct
_atom_sites_solution_secondary difmap
_audit_creation_method SHELXL-97
_cell_angle_alpha 98.695(3)
_cell_angle_beta 90.130(3)
_cell_angle_gamma 101.330(3)
_cell_formula_units_Z 2
_cell_length_a 7.1285(11)
_cell_length_b 11.5022(19)
_cell_length_c 13.676(2)
_cell_measurement_reflns_used 1656
_cell_measurement_temperature 293(2)
_cell_measurement_theta_max 46.203
_cell_measurement_theta_min 4.364
_cell_volume 1086.3(3)
_computing_cell_refinement 'Bruker SMART'
_computing_data_collection 'Bruker SMART'
_computing_data_reduction 'Bruker SHELXTL'
_computing_molecular_graphics 'Bruker SHELXTL'
_computing_publication_material 'Bruker SHELXTL'
_computing_structure_refinement 'SHELXL-97 (Sheldrick, 1997)'
_computing_structure_solution 'SHELXS-97 (Sheldrick, 1990)'
_diffrn_ambient_temperature 293(2)
_diffrn_measured_fraction_theta_full 0.986
_diffrn_measured_fraction_theta_max 0.986
_diffrn_measurement_device_type 'CCD area detector'
_diffrn_measurement_method 'phi and omega scans'
_diffrn_radiation_monochromator graphite
_diffrn_radiation_source 'fine-focus sealed tube'
_diffrn_radiation_type MoK\a
_diffrn_radiation_wavelength 0.71073
_diffrn_reflns_av_R_equivalents 0.0449
_diffrn_reflns_av_sigmaI/netI 0.0774
_diffrn_reflns_limit_h_max 8
_diffrn_reflns_limit_h_min -8
_diffrn_reflns_limit_k_max 13
_diffrn_reflns_limit_k_min -13
_diffrn_reflns_limit_l_max 16
_diffrn_reflns_limit_l_min -6
_diffrn_reflns_number 5757
_diffrn_reflns_theta_full 25.50
_diffrn_reflns_theta_max 25.50
_diffrn_reflns_theta_min 1.83
_exptl_absorpt_coefficient_mu 3.858
_exptl_absorpt_correction_T_max 1.0000
_exptl_absorpt_correction_T_min 0.3257
_exptl_absorpt_correction_type empirical
_exptl_absorpt_process_details sadabs
_exptl_crystal_colour yellow
_exptl_crystal_density_diffrn 1.667
_exptl_crystal_density_method 'not measured'
_exptl_crystal_description prismatic
_exptl_crystal_F_000 544
_exptl_crystal_size_max 0.490
_exptl_crystal_size_mid 0.423
_exptl_crystal_size_min 0.207
_refine_diff_density_max 1.171
_refine_diff_density_min -1.293
_refine_diff_density_rms 0.156
_refine_ls_extinction_method none
_refine_ls_goodness_of_fit_ref 1.004
_refine_ls_hydrogen_treatment constr
_refine_ls_matrix_type full
_refine_ls_number_parameters 269
_refine_ls_number_reflns 3992
_refine_ls_number_restraints 5
_refine_ls_restrained_S_all 1.008
_refine_ls_R_factor_all 0.1141
_refine_ls_R_factor_gt 0.0855
_refine_ls_shift/su_max 0.002
_refine_ls_shift/su_mean 0.000
_refine_ls_structure_factor_coef Fsqd
_refine_ls_weighting_details 'calc w=1/[\s^2^(Fo^2^)+(0.1531P)^2^+0.0000P] where P=(Fo^2^+2Fc^2^)/3'
_refine_ls_weighting_scheme calc
_refine_ls_wR_factor_gt 0.2308
_refine_ls_wR_factor_ref 0.2467
_reflns_number_gt 2480
_reflns_number_total 3992
_reflns_threshold_expression >2sigma(I)
_cod_data_source_file ol902446h_si_003.cif
_cod_data_source_block cd28601
_cod_depositor_comments
;
The following automatic conversions were performed:

'_symmetry_cell_setting' value 'Triclinic' changed to 'triclinic'
according to /home/saulius/struct/CIF-dictionaries/cif_core.dic
dictionary named 'cif_core.dic' version 2.4.2 from 2011-04-26.

Automatic conversion script
Id: cif_fix_values 1715 2011-07-08 13:25:40Z adriana 
;
_cod_original_sg_symbol_H-M P-1
_cod_database_code 1504308

loop_
_symmetry_equiv_pos_as_xyz
'x, y, z'
'-x, -y, -z'

loop_
_atom_site_label
_atom_site_type_symbol
_atom_site_fract_x
_atom_site_fract_y
_atom_site_fract_z
_atom_site_U_iso_or_equiv
_atom_site_adp_type
_atom_site_occupancy
_atom_site_symmetry_multiplicity
_atom_site_calc_flag
_atom_site_refinement_flags
_atom_site_disorder_assembly
_atom_site_disorder_group
Br1 Br 0.95709(12) 0.56414(8) 0.22347(7) 0.0612(4) Uani 1 1 d . . .
Br2 Br 1.10129(15) 1.00670(9) 0.21101(10) 0.0898(5) Uani 1 1 d . A .
S1 S 0.6005(3) 0.80827(18) 0.35266(14) 0.0468(5) Uani 1 1 d . . .
O1 O 0.9602(13) 0.7638(12) 0.0057(5) 0.162(6) Uani 1 1 d . . .
O2 O 1.2645(11) 0.8124(9) 0.0538(5) 0.107(3) Uani 1 1 d D . .
O3 O 0.5286(9) 0.6090(5) 0.0950(4) 0.0662(17) Uani 1 1 d . . .
O4 O 0.5792(9) 0.7498(6) 0.4369(4) 0.0669(17) Uani 1 1 d . . .
O5 O 0.4444(7) 0.7881(5) 0.2829(5) 0.0654(17) Uani 1 1 d . . .
N1 N 0.7951(8) 0.7698(5) 0.2976(4) 0.0406(14) Uani 1 1 d . . .
C1 C 0.7735(11) 0.6649(7) 0.2183(5) 0.0462(19) Uani 1 1 d . . .
C2 C 0.8365(10) 0.7862(6) 0.1948(5) 0.0416(16) Uani 1 1 d . A .
H2 H 0.7416 0.8177 0.1601 0.050 Uiso 1 1 calc R . .
C3 C 1.0419(11) 0.8337(7) 0.1751(6) 0.0482(18) Uani 1 1 d . . .
H3 H 1.1241 0.7985 0.2148 0.058 Uiso 1 1 calc R A .
C4 C 1.0790(14) 0.7998(10) 0.0669(7) 0.076(3) Uani 1 1 d D A .
C5 C 1.287(4) 0.800(5) -0.0531(15) 0.151(14) Uiso 0.50(3) 1 d PD A 2
H5A H 1.2199 0.8534 -0.0820 0.181 Uiso 0.50(3) 1 calc PR A 2
H5B H 1.2394 0.7184 -0.0847 0.181 Uiso 0.50(3) 1 calc PR A 2
C6 C 1.502(4) 0.837(2) -0.062(2) 0.107(11) Uani 0.50(3) 1 d PD A 2
H6C H 1.5407 0.9217 -0.0425 0.161 Uiso 0.50(3) 1 calc PR A 2
H6B H 1.5345 0.8153 -0.1297 0.161 Uiso 0.50(3) 1 calc PR A 2
H6A H 1.5653 0.7957 -0.0203 0.161 Uiso 0.50(3) 1 calc PR A 2
C5' C 1.340(3) 0.7517(17) -0.0375(13) 0.092(7) Uiso 0.50(3) 1 d PD A 1
H5D H 1.2453 0.6855 -0.0718 0.087 Uiso 0.50(3) 1 calc PR A 1
H5C H 1.4563 0.7244 -0.0245 0.087 Uiso 0.50(3) 1 calc PR A 1
C6' C 1.376(6) 0.860(3) -0.092(2) 0.132(13) Uiso 0.50(3) 1 d PD A 1
H6E H 1.2647 0.8585 -0.1324 0.198 Uiso 0.50(3) 1 calc PR A 1
H6D H 1.4838 0.8560 -0.1334 0.198 Uiso 0.50(3) 1 calc PR A 1
H6F H 1.4013 0.9320 -0.0450 0.198 Uiso 0.50(3) 1 calc PR A 1
C7 C 0.5804(11) 0.5905(7) 0.1753(6) 0.051(2) Uani 1 1 d . . .
C8 C 0.4719(11) 0.4965(7) 0.2271(6) 0.0482(19) Uani 1 1 d . . .
C9 C 0.3146(11) 0.4174(7) 0.1762(7) 0.054(2) Uani 1 1 d . . .
H9 H 0.2824 0.4247 0.1118 0.065 Uiso 1 1 calc R . .
C10 C 0.2087(13) 0.3296(8) 0.2219(7) 0.070(3) Uani 1 1 d . . .
H10 H 0.1046 0.2769 0.1885 0.084 Uiso 1 1 calc R . .
C11 C 0.2568(14) 0.3192(8) 0.3178(8) 0.068(3) Uani 1 1 d . . .
H11 H 0.1835 0.2600 0.3487 0.082 Uiso 1 1 calc R . .
C12 C 0.4103(14) 0.3948(8) 0.3676(7) 0.064(2) Uani 1 1 d . . .
H12 H 0.4432 0.3863 0.4316 0.077 Uiso 1 1 calc R . .
C13 C 0.5169(12) 0.4844(7) 0.3217(6) 0.053(2) Uani 1 1 d . . .
H13 H 0.6204 0.5370 0.3558 0.063 Uiso 1 1 calc R . .
C14 C 0.6746(10) 0.9616(7) 0.3900(5) 0.0452(18) Uani 1 1 d . . .
C15 C 0.7641(11) 1.0040(7) 0.4816(6) 0.0478(19) Uani 1 1 d . . .
H15 H 0.7826 0.9509 0.5239 0.057 Uiso 1 1 calc R . .
C16 C 0.8267(12) 1.1270(8) 0.5101(6) 0.061(2) Uani 1 1 d . . .
H16 H 0.8857 1.1551 0.5722 0.073 Uiso 1 1 calc R . .
C17 C 0.8039(11) 1.2071(8) 0.4498(7) 0.053(2) Uani 1 1 d . . .
C18 C 0.7084(13) 1.1638(8) 0.3602(7) 0.064(2) Uani 1 1 d . . .
H18 H 0.6845 1.2176 0.3196 0.077 Uiso 1 1 calc R . .
C19 C 0.6474(12) 1.0425(8) 0.3294(6) 0.057(2) Uani 1 1 d . . .
H19 H 0.5875 1.0152 0.2675 0.068 Uiso 1 1 calc R . .
C20 C 0.8682(14) 1.3402(9) 0.4843(8) 0.081(3) Uani 1 1 d . . .
H20A H 0.7729 1.3690 0.5255 0.121 Uiso 1 1 calc R . .
H20B H 0.8852 1.3814 0.4280 0.121 Uiso 1 1 calc R . .
H20C H 0.9871 1.3547 0.5215 0.121 Uiso 1 1 calc R . .

loop_
_atom_site_aniso_label
_atom_site_aniso_U_11
_atom_site_aniso_U_22
_atom_site_aniso_U_33
_atom_site_aniso_U_23
_atom_site_aniso_U_13
_atom_site_aniso_U_12
Br1 0.0593(5) 0.0548(6) 0.0726(7) 0.0138(5) 0.0036(4) 0.0155(4)
Br2 0.0764(7) 0.0501(6) 0.1341(11) 0.0152(7) 0.0253(7) -0.0092(5)
S1 0.0438(10) 0.0470(12) 0.0464(11) 0.0083(9) 0.0085(8) 0.0006(8)
O1 0.103(6) 0.295(16) 0.038(4) 0.002(6) 0.006(4) -0.059(8)
O2 0.095(5) 0.175(9) 0.042(4) 0.003(5) 0.033(4) 0.013(5)
O3 0.081(4) 0.060(4) 0.048(4) 0.016(3) -0.015(3) -0.015(3)
O4 0.085(4) 0.059(4) 0.055(4) 0.023(3) 0.028(3) -0.002(3)
O5 0.044(3) 0.059(4) 0.084(4) -0.010(3) -0.013(3) 0.004(3)
N1 0.042(3) 0.047(4) 0.030(3) 0.006(3) 0.002(2) 0.001(3)
C1 0.054(4) 0.050(5) 0.028(4) 0.015(3) -0.002(3) -0.012(3)
C2 0.049(4) 0.040(4) 0.035(4) 0.007(3) 0.004(3) 0.006(3)
C3 0.055(4) 0.043(4) 0.044(4) 0.012(4) 0.006(3) -0.001(3)
C4 0.068(6) 0.101(8) 0.050(6) 0.019(6) 0.018(5) -0.007(5)
C6 0.12(2) 0.12(2) 0.11(2) 0.059(17) 0.089(17) 0.042(16)
C7 0.058(5) 0.052(5) 0.035(4) 0.009(4) -0.009(4) -0.006(4)
C8 0.048(4) 0.041(4) 0.050(5) 0.002(4) -0.002(3) -0.001(3)
C9 0.052(4) 0.043(5) 0.069(6) 0.014(4) 0.000(4) 0.007(4)
C10 0.064(5) 0.059(6) 0.072(7) 0.005(5) 0.004(5) -0.018(5)
C11 0.073(6) 0.042(5) 0.082(7) 0.015(5) 0.026(5) -0.009(4)
C12 0.073(6) 0.057(6) 0.062(6) 0.020(5) 0.011(5) 0.006(5)
C13 0.066(5) 0.042(5) 0.045(5) 0.010(4) -0.002(4) -0.006(4)
C14 0.044(4) 0.048(5) 0.042(4) 0.008(4) 0.007(3) 0.005(3)
C15 0.051(4) 0.053(5) 0.042(4) 0.002(4) 0.005(3) 0.022(4)
C16 0.057(5) 0.070(6) 0.045(5) -0.015(5) -0.006(4) 0.009(4)
C17 0.051(4) 0.048(5) 0.059(5) -0.002(4) 0.017(4) 0.013(4)
C18 0.076(6) 0.050(6) 0.070(6) 0.011(5) 0.010(5) 0.019(4)
C19 0.069(5) 0.054(5) 0.041(5) 0.004(4) -0.006(4) 0.003(4)
C20 0.075(6) 0.061(6) 0.093(8) -0.007(6) 0.021(6) -0.006(5)

loop_
_atom_type_symbol
_atom_type_description
_atom_type_scat_dispersion_real
_atom_type_scat_dispersion_imag
_atom_type_scat_source
C C 0.0033 0.0016 'International Tables Vol C Tables 4.2.6.8 and 6.1.1.4'
H H 0.0000 0.0000 'International Tables Vol C Tables 4.2.6.8 and 6.1.1.4'
N N 0.0061 0.0033 'International Tables Vol C Tables 4.2.6.8 and 6.1.1.4'
O O 0.0106 0.0060 'International Tables Vol C Tables 4.2.6.8 and 6.1.1.4'
S S 0.1246 0.1234 'International Tables Vol C Tables 4.2.6.8 and 6.1.1.4'
Br Br -0.2901 2.4595 'International Tables Vol C Tables 4.2.6.8 and 6.1.1.4'

loop_
_geom_angle_atom_site_label_1
_geom_angle_atom_site_label_2
_geom_angle_atom_site_label_3
_geom_angle
O4 S1 O5 119.2(4)
O4 S1 N1 105.0(4)
O5 S1 N1 110.6(3)
O4 S1 C14 109.3(4)
O5 S1 C14 108.9(4)
N1 S1 C14 102.5(3)
C4 O2 C5 105.5(13)
C4 O2 C5' 120.9(12)
C5 O2 C5' 31.0(17)
C2 N1 C1 59.5(4)
C2 N1 S1 121.5(5)
C1 N1 S1 120.0(4)
C2 C1 N1 59.9(5)
C2 C1 C7 119.0(6)
N1 C1 C7 124.3(7)
C2 C1 Br1 119.4(5)
N1 C1 Br1 115.5(5)
C7 C1 Br1 110.6(6)
C1 C2 N1 60.6(5)
C1 C2 C3 121.4(7)
N1 C2 C3 115.8(6)
C1 C2 H2 115.9
N1 C2 H2 115.9
C3 C2 H2 115.9
C2 C3 C4 109.8(7)
C2 C3 Br2 110.1(5)
C4 C3 Br2 109.7(6)
C2 C3 H3 109.1
C4 C3 H3 109.1
Br2 C3 H3 109.1
O1 C4 O2 125.6(10)
O1 C4 C3 124.4(9)
O2 C4 C3 109.9(8)
O2 C5 C6 102.8(16)
O2 C5 H5A 111.2
C6 C5 H5A 111.2
O2 C5 H5B 111.2
C6 C5 H5B 111.2
H5A C5 H5B 109.1
C5 C6 H6C 109.5
C5 C6 H6B 109.5
H6C C6 H6B 109.5
C5 C6 H6A 109.5
H6C C6 H6A 109.5
H6B C6 H6A 109.5
O2 C5' C6' 96.7(19)
O2 C5' H5D 112.4
C6' C5' H5D 112.4
O2 C5' H5C 112.4
C6' C5' H5C 112.4
H5D C5' H5C 110.0
O3 C7 C8 122.7(7)
O3 C7 C1 116.7(7)
C8 C7 C1 120.5(6)
C13 C8 C9 119.3(7)
C13 C8 C7 122.9(7)
C9 C8 C7 117.8(7)
C10 C9 C8 119.7(8)
C10 C9 H9 120.2
C8 C9 H9 120.2
C9 C10 C11 120.0(8)
C9 C10 H10 120.0
C11 C10 H10 120.0
C12 C11 C10 120.9(8)
C12 C11 H11 119.6
C10 C11 H11 119.6
C11 C12 C13 119.3(9)
C11 C12 H12 120.4
C13 C12 H12 120.4
C8 C13 C12 120.9(8)
C8 C13 H13 119.6
C12 C13 H13 119.6
C19 C14 C15 118.9(7)
C19 C14 S1 121.2(6)
C15 C14 S1 119.9(6)
C14 C15 C16 119.5(8)
C14 C15 H15 120.2
C16 C15 H15 120.2
C17 C16 C15 121.8(8)
C17 C16 H16 119.1
C15 C16 H16 119.1
C16 C17 C18 118.0(8)
C16 C17 C20 120.4(8)
C18 C17 C20 121.4(9)
C17 C18 C19 121.4(8)
C17 C18 H18 119.3
C19 C18 H18 119.3
C14 C19 C18 120.3(8)
C14 C19 H19 119.9
C18 C19 H19 119.9
C17 C20 H20A 109.5
C17 C20 H20B 109.5
H20A C20 H20B 109.5
C17 C20 H20C 109.5
H20A C20 H20C 109.5
H20B C20 H20C 109.5

loop_
_geom_bond_atom_site_label_1
_geom_bond_atom_site_label_2
_geom_bond_distance
Br1 C1 1.919(9)
Br2 C3 1.937(8)
S1 O4 1.414(6)
S1 O5 1.424(6)
S1 N1 1.683(6)
S1 C14 1.735(8)
O1 C4 1.160(11)
O2 C4 1.318(10)
O2 C5 1.459(18)
O2 C5' 1.489(15)
O3 C7 1.220(9)
N1 C2 1.469(9)
N1 C1 1.479(9)
C1 C2 1.463(10)
C1 C7 1.534(10)
C2 C3 1.499(10)
C2 H2 0.9800
C3 C4 1.509(12)
C3 H3 0.9800
C5 C6 1.517(19)
C5 H5A 0.9700
C5 H5B 0.9700
C6 H6C 0.9600
C6 H6B 0.9600
C6 H6A 0.9600
C5' C6' 1.523(19)
C5' H5D 0.9700
C5' H5C 0.9700
C6' H6E 0.9600
C6' H6D 0.9600
C6' H6F 0.9600
C7 C8 1.474(11)
C8 C13 1.366(11)
C8 C9 1.405(11)
C9 C10 1.369(11)
C9 H9 0.9300
C10 C11 1.382(13)
C10 H10 0.9300
C11 C12 1.364(13)
C11 H11 0.9300
C12 C13 1.387(11)
C12 H12 0.9300
C13 H13 0.9300
C14 C19 1.376(11)
C14 C15 1.380(10)
C15 C16 1.392(12)
C15 H15 0.9300
C16 C17 1.357(12)
C16 H16 0.9300
C17 C18 1.375(12)
C17 C20 1.510(12)
C18 C19 1.377(12)
C18 H18 0.9300
C19 H19 0.9300
C20 H20A 0.9600
C20 H20B 0.9600
C20 H20C 0.9600

loop_
_geom_torsion_atom_site_label_1
_geom_torsion_atom_site_label_2
_geom_torsion_atom_site_label_3
_geom_torsion_atom_site_label_4
_geom_torsion
O4 S1 N1 C2 163.8(6)
O5 S1 N1 C2 34.0(7)
C14 S1 N1 C2 -81.9(6)
O4 S1 N1 C1 93.3(6)
O5 S1 N1 C1 -36.5(6)
C14 S1 N1 C1 -152.5(5)
S1 N1 C1 C2 111.1(6)
C2 N1 C1 C7 -106.5(8)
S1 N1 C1 C7 4.6(9)
C2 N1 C1 Br1 110.6(6)
S1 N1 C1 Br1 -138.3(4)
C7 C1 C2 N1 115.1(8)
Br1 C1 C2 N1 -104.2(5)
N1 C1 C2 C3 103.9(7)
C7 C1 C2 C3 -141.0(8)
Br1 C1 C2 C3 -0.2(9)
S1 N1 C2 C1 -108.7(6)
C1 N1 C2 C3 -113.0(8)
S1 N1 C2 C3 138.3(6)
C1 C2 C3 C4 87.3(9)
N1 C2 C3 C4 157.2(7)
C1 C2 C3 Br2 -151.8(6)
N1 C2 C3 Br2 -82.0(7)
C5 O2 C4 O1 13(3)
C5' O2 C4 O1 -16(2)
C5 O2 C4 C3 -169(2)
C5' O2 C4 C3 161.2(12)
C2 C3 C4 O1 13.9(16)
Br2 C3 C4 O1 -107.2(13)
C2 C3 C4 O2 -163.4(8)
Br2 C3 C4 O2 75.5(10)
C4 O2 C5 C6 171(2)
C5' O2 C5 C6 -64(3)
C4 O2 C5' C6' 99(2)
C5 O2 C5' C6' 32(3)
C2 C1 C7 O3 30.8(12)
N1 C1 C7 O3 102.4(9)
Br1 C1 C7 O3 -113.1(8)
C2 C1 C7 C8 -152.9(7)
N1 C1 C7 C8 -81.3(10)
Br1 C1 C7 C8 63.1(9)
O3 C7 C8 C13 -172.2(9)
C1 C7 C8 C13 11.8(13)
O3 C7 C8 C9 7.1(13)
C1 C7 C8 C9 -168.9(8)
C13 C8 C9 C10 0.0(13)
C7 C8 C9 C10 -179.3(8)
C8 C9 C10 C11 0.1(14)
C9 C10 C11 C12 -0.7(15)
C10 C11 C12 C13 1.2(15)
C9 C8 C13 C12 0.5(13)
C7 C8 C13 C12 179.8(8)
C11 C12 C13 C8 -1.1(14)
O4 S1 C14 C19 -158.6(7)
O5 S1 C14 C19 -26.8(8)
N1 S1 C14 C19 90.5(7)
O4 S1 C14 C15 22.0(7)
O5 S1 C14 C15 153.8(6)
N1 S1 C14 C15 -89.0(6)
C19 C14 C15 C16 -0.8(11)
S1 C14 C15 C16 178.7(6)
C14 C15 C16 C17 -0.7(12)
C15 C16 C17 C18 3.0(13)
C15 C16 C17 C20 178.1(8)
C16 C17 C18 C19 -3.9(13)
C20 C17 C18 C19 -179.0(9)
C15 C14 C19 C18 -0.1(12)
S1 C14 C19 C18 -179.6(7)
C17 C18 C19 C14 2.5(14)
